data_4134632
loop_
_publ_author_name
'Au, Yik Ki'
'Lyu, Hairong'
'Quan, Yangjian'
'Xie, Zuowei'

_publ_section_title
;
 Copper-Catalyzed Electrochemical Selective B-H Oxygenation of
 <i>o</i>-Carboranes at Room Temperature.
;
_journal_name_full 'Journal of the American Chemical Society'
_journal_paper_doi 10.1021/jacs.0c02490
_journal_year 2020
_chemical_formula_sum 'C35 H48 B10 N2 O3'
_chemical_formula_weight 652.85
_space_group_crystal_system triclinic
_space_group_IT_number 2
_space_group_name_Hall '-P 1'
_space_group_name_H-M_alt 'P -1'
_atom_sites_solution_hydrogens geom
_audit_creation_method SHELXL-2018/3
_cell_angle_alpha 88.6570(10)
_cell_angle_beta 71.5080(10)
_cell_angle_gamma 77.4200(10)
_cell_formula_units_Z 4
_cell_length_a 13.4462(5)
_cell_length_b 16.1808(6)
_cell_length_c 18.8504(6)
_cell_measurement_reflns_used 2179
_cell_measurement_temperature 298(2)
_cell_measurement_theta_max 15
_cell_measurement_theta_min 15
_cell_volume 3791.5(2)
_computing_cell_refinement 'BRUKER D8VENTURE DIFFRACTOMETER'
_computing_data_collection 'BRUKER D8VENTURE DIFFRACTOMETER'
_computing_data_reduction 'BRUKER D8VENTURE DIFFRACTOMETER'
_computing_molecular_graphics 'BRUKER SHELXTL'
_computing_publication_material 'BRUKER SHELXTL'
_computing_structure_refinement 'SHELXL-2018/3 (Sheldrick, 2018)'
_computing_structure_solution 'SHELXT 2014/5 (Sheldrick, 2014)'
_diffrn_ambient_temperature 298(2)
_diffrn_measured_fraction_theta_full 0.997
_diffrn_measured_fraction_theta_max 0.997
_diffrn_measurement_device_type 'BRUKER D8VENTURE DIFFRACTOMETER'
_diffrn_measurement_method 'PHI & OMEGA SCAN'
_diffrn_radiation_type MoK\a
_diffrn_radiation_wavelength 0.71073
_diffrn_reflns_av_R_equivalents 0.0485
_diffrn_reflns_av_unetI/netI 0.0287
_diffrn_reflns_Laue_measured_fraction_full 0.997
_diffrn_reflns_Laue_measured_fraction_max 0.997
_diffrn_reflns_limit_h_max 16
_diffrn_reflns_limit_h_min -16
_diffrn_reflns_limit_k_max 19
_diffrn_reflns_limit_k_min -19
_diffrn_reflns_limit_l_max 22
_diffrn_reflns_limit_l_min -22
_diffrn_reflns_number 109617
_diffrn_reflns_point_group_measured_fraction_full 0.997
_diffrn_reflns_point_group_measured_fraction_max 0.997
_diffrn_reflns_theta_full 25.242
_diffrn_reflns_theta_max 25.249
_diffrn_reflns_theta_min 2.276
_exptl_absorpt_coefficient_mu 0.067
_exptl_absorpt_correction_T_max 0.7456
_exptl_absorpt_correction_T_min 0.6961
_exptl_absorpt_correction_type multi-scan
_exptl_crystal_colour colourless
_exptl_crystal_density_diffrn 1.144
_exptl_crystal_description block
_exptl_crystal_F_000 1384
_exptl_crystal_size_max 0.400
_exptl_crystal_size_mid 0.300
_exptl_crystal_size_min 0.200
_refine_diff_density_max 0.530
_refine_diff_density_min -0.387
_refine_diff_density_rms 0.091
_refine_ls_extinction_method none
_refine_ls_goodness_of_fit_ref 1.028
_refine_ls_hydrogen_treatment constr
_refine_ls_matrix_type full
_refine_ls_number_parameters 929
_refine_ls_number_reflns 13681
_refine_ls_number_restraints 42
_refine_ls_restrained_S_all 1.030
_refine_ls_R_factor_all 0.1091
_refine_ls_R_factor_gt 0.0824
_refine_ls_shift/su_max 0.006
_refine_ls_shift/su_mean 0.000
_refine_ls_structure_factor_coef Fsqd
_refine_ls_weighting_details 'w=1/[\s^2^(Fo^2^)+(0.1354P)^2^+1.7891P] where P=(Fo^2^+2Fc^2^)/3'
_refine_ls_weighting_scheme calc
_refine_ls_wR_factor_gt 0.2282
_refine_ls_wR_factor_ref 0.2543
_reflns_Friedel_coverage 0.000
_reflns_number_gt 9881
_reflns_number_total 13681
_reflns_threshold_expression 'I > 2\s(I)'
_cod_data_source_file ja0c02490_si_005.cif
_cod_data_source_block 6ac
_cod_database_code 4134632
_shelx_shelxl_version_number 2018/3
_shelx_space_group_comment
;
The symmetry employed for this shelxl refinement is uniquely defined
by the following loop, which should always be used as a source of
symmetry information in preference to the above space-group names.
They are only intended as comments.
;
_shelx_estimated_absorpt_t_min 0.974
_shelx_estimated_absorpt_t_max 0.987

loop_
_space_group_symop_operation_xyz
'x, y, z'
'-x, -y, -z'

loop_
_atom_site_label
_atom_site_type_symbol
_atom_site_fract_x
_atom_site_fract_y
_atom_site_fract_z
_atom_site_U_iso_or_equiv
_atom_site_adp_type
_atom_site_occupancy
_atom_site_site_symmetry_order
_atom_site_calc_flag
_atom_site_refinement_flags_posn
_atom_site_refinement_flags_adp
_atom_site_refinement_flags_occupancy
_atom_site_disorder_assembly
_atom_site_disorder_group
O1' O 0.19863(18) 0.80517(14) 0.67274(14) 0.0806(6) Uani 1 1 d . . . . .
O2' O 0.35835(19) 0.79521(13) 0.84025(12) 0.0743(6) Uani 1 1 d . . . . .
O3' O 0.1062(2) 0.83261(17) 0.86068(12) 0.0933(8) Uani 1 1 d . . . . .
O1 O 0.76274(18) 0.24389(15) 0.80895(13) 0.0825(7) Uani 1 1 d . . . . .
O2 O 0.84063(17) 0.23682(13) 0.61371(10) 0.0696(6) Uani 1 1 d . . . . .
O3 O 0.59691(16) 0.24345(12) 0.64513(11) 0.0657(5) Uani 1 1 d . . . . .
N1 N 0.60966(18) 0.29911(15) 0.78203(13) 0.0605(6) Uani 1 1 d . . . . .
H1A H 0.569845 0.287644 0.757477 0.073 Uiso 1 1 calc R U . . .
N2 N 0.4234(2) 0.39394(16) 0.77954(14) 0.0682(6) Uani 1 1 d . . . . .
N1' N 0.34672(18) 0.74110(14) 0.70117(12) 0.0565(5) Uani 1 1 d . . . . .
H1'A H 0.388206 0.749101 0.725697 0.068 Uiso 1 1 calc R U . . .
N2' N 0.52336(19) 0.63638(16) 0.70725(15) 0.0709(7) Uani 1 1 d . . . . .
C1 C 0.72004(19) 0.16432(17) 0.72274(14) 0.0504(6) Uani 1 1 d . . . . .
C2 C 0.7354(2) 0.06739(18) 0.75983(16) 0.0597(7) Uani 1 1 d . . . . .
C11 C 0.7173(3) 0.0638(2) 0.84464(18) 0.0802(9) Uani 1 1 d . . . . .
H11A H 0.687595 0.122357 0.865101 0.096 Uiso 1 1 calc R U . . .
C12 C 0.6366(4) 0.0146(3) 0.8849(2) 0.1162(15) Uani 1 1 d . . . . .
H12A H 0.571710 0.034090 0.872506 0.174 Uiso 1 1 calc R U . . .
H12B H 0.664713 -0.044474 0.870219 0.174 Uiso 1 1 calc R U . . .
H12C H 0.621359 0.022420 0.937909 0.174 Uiso 1 1 calc R U . . .
C13 C 0.8198(4) 0.0354(5) 0.8624(3) 0.168(3) Uani 1 1 d . . . . .
H13A H 0.870347 0.068102 0.835767 0.252 Uiso 1 1 calc R U . . .
H13B H 0.805799 0.043361 0.915269 0.252 Uiso 1 1 calc R U . . .
H13C H 0.849154 -0.023533 0.847579 0.252 Uiso 1 1 calc R U . . .
C14 C 0.6996(2) 0.24121(18) 0.77609(14) 0.0555(6) Uani 1 1 d . . . . .
C15 C 0.5724(2) 0.37738(19) 0.82422(16) 0.0633(7) Uani 1 1 d . . . . .
C16 C 0.6259(3) 0.4064(2) 0.8658(2) 0.0867(10) Uani 1 1 d . . . . .
H16A H 0.689611 0.373344 0.869777 0.104 Uiso 1 1 calc R U . . .
C17 C 0.5826(4) 0.4877(3) 0.9026(2) 0.1019(13) Uani 1 1 d . . . . .
H17A H 0.619218 0.508003 0.930303 0.122 Uiso 1 1 calc R U . . .
C18 C 0.4899(4) 0.5362(3) 0.8985(2) 0.1016(12) Uani 1 1 d . . . . .
H18A H 0.464189 0.589633 0.922881 0.122 Uiso 1 1 calc R U . . .
C19 C 0.4315(3) 0.5076(2) 0.85821(19) 0.0776(9) Uani 1 1 d . . . . .
C20 C 0.3347(3) 0.5542(2) 0.8510(2) 0.0916(11) Uani 1 1 d . . . . .
H20A H 0.304506 0.607956 0.874277 0.110 Uiso 1 1 calc R U . . .
C21 C 0.2852(3) 0.5213(3) 0.8102(2) 0.0942(11) Uani 1 1 d . . . . .
H21A H 0.220544 0.551630 0.805523 0.113 Uiso 1 1 calc R U . . .
C22 C 0.3325(3) 0.4406(2) 0.7750(2) 0.0819(9) Uani 1 1 d . . . . .
H22A H 0.297685 0.418687 0.746877 0.098 Uiso 1 1 calc R U . . .
C23 C 0.4732(2) 0.42650(18) 0.82032(16) 0.0634(7) Uani 1 1 d . . . . .
C24 C 0.5149(2) 0.24760(16) 0.61428(15) 0.0552(6) Uani 1 1 d . . . . .
C25 C 0.4125(3) 0.2491(2) 0.65995(17) 0.0705(8) Uani 1 1 d . . . . .
H25A H 0.398551 0.242833 0.711120 0.085 Uiso 1 1 calc R U . . .
C26 C 0.3299(3) 0.2600(2) 0.62955(18) 0.0701(8) Uani 1 1 d . . . . .
H26A H 0.260605 0.260537 0.660844 0.084 Uiso 1 1 calc R U . . .
C27 C 0.3475(3) 0.26996(18) 0.55397(18) 0.0650(8) Uani 1 1 d . . . . .
C28 C 0.4515(3) 0.2669(2) 0.51032(18) 0.0790(9) Uani 1 1 d . . . . .
H28A H 0.466282 0.272541 0.459016 0.095 Uiso 1 1 calc R U . . .
C29 C 0.5345(3) 0.2558(2) 0.53937(17) 0.0706(8) Uani 1 1 d . . . . .
H29A H 0.604177 0.253929 0.507977 0.085 Uiso 1 1 calc R U . . .
C30 C 0.2560(3) 0.2863(2) 0.5197(2) 0.0898(11) Uani 1 1 d . . . . .
C31 C 0.2869(5) 0.2281(3) 0.4501(4) 0.161(3) Uani 1 1 d . . . . .
H31A H 0.353417 0.236203 0.415375 0.242 Uiso 1 1 calc R U . . .
H31B H 0.295159 0.170212 0.464025 0.242 Uiso 1 1 calc R U . . .
H31C H 0.231444 0.241372 0.427034 0.242 Uiso 1 1 calc R U . . .
C32 C 0.1517(4) 0.2738(4) 0.5742(4) 0.165(3) Uani 1 1 d . . . . .
H32A H 0.132366 0.310518 0.618039 0.248 Uiso 1 1 calc R U . . .
H32B H 0.096236 0.287078 0.551212 0.248 Uiso 1 1 calc R U . . .
H32C H 0.159950 0.215919 0.588204 0.248 Uiso 1 1 calc R U . . .
C33 C 0.2417(4) 0.3779(3) 0.4949(3) 0.1127(15) Uani 1 1 d . . . . .
H33A H 0.308285 0.385839 0.460098 0.169 Uiso 1 1 calc R U . . .
H33B H 0.186905 0.389034 0.471173 0.169 Uiso 1 1 calc R U . . .
H33C H 0.220909 0.416263 0.537783 0.169 Uiso 1 1 calc R U . . .
C34 C 0.8841(2) 0.2637(2) 0.54301(15) 0.0591(7) Uani 1 1 d . . . . .
C35 C 0.8825(3) 0.3481(2) 0.53711(18) 0.0751(9) Uani 1 1 d . . . . .
H35A H 0.850917 0.384527 0.579562 0.090 Uiso 1 1 calc R U . . .
C36 C 0.9273(3) 0.3801(2) 0.4685(2) 0.0884(11) Uani 1 1 d . . . . .
H36A H 0.924288 0.437979 0.465847 0.106 Uiso 1 1 calc R U . . .
C37 C 0.9760(2) 0.3294(3) 0.40427(18) 0.0751(9) Uani 1 1 d . . . . .
C38 C 0.9772(3) 0.2446(3) 0.41176(18) 0.0884(11) Uani 1 1 d . . . . .
H38A H 1.009258 0.208175 0.369374 0.106 Uiso 1 1 calc R U . . .
C39 C 0.9330(3) 0.2113(2) 0.47951(18) 0.0857(10) Uani 1 1 d . . . . .
H39A H 0.936318 0.153329 0.482255 0.103 Uiso 1 1 calc R U . . .
C40 C 1.0261(3) 0.3645(3) 0.3285(2) 0.1002(13) Uani 1 1 d . . . . .
C41 C 1.1386(5) 0.3200(7) 0.2947(4) 0.245(5) Uani 1 1 d . . . . .
H41A H 1.174877 0.315743 0.331434 0.367 Uiso 1 1 calc R U . . .
H41B H 1.141392 0.264215 0.276775 0.367 Uiso 1 1 calc R U . . .
H41C H 1.173102 0.350973 0.253559 0.367 Uiso 1 1 calc R U . . .
C42 C 0.9602(7) 0.3769(9) 0.2841(4) 0.366(9) Uani 1 1 d . . . . .
H42A H 0.889287 0.406602 0.313089 0.549 Uiso 1 1 calc R U . . .
H42B H 0.988710 0.409812 0.242543 0.549 Uiso 1 1 calc R U . . .
H42C H 0.956999 0.323054 0.265759 0.549 Uiso 1 1 calc R U . . .
C43 C 1.0592(10) 0.4475(7) 0.3378(4) 0.271(6) Uani 1 1 d . . . . .
H43A H 1.104907 0.439007 0.368641 0.407 Uiso 1 1 calc R U . . .
H43B H 1.097161 0.464685 0.289537 0.407 Uiso 1 1 calc R U . . .
H43C H 0.996042 0.490738 0.361041 0.407 Uiso 1 1 calc R U . . .
C1' C 0.25538(18) 0.88222(16) 0.75353(13) 0.0472(6) Uani 1 1 d . . . . .
C2' C 0.2594(2) 0.97486(17) 0.71142(15) 0.0570(6) Uani 1 1 d . . . . .
C11' C 0.2787(3) 0.9744(2) 0.62599(18) 0.0788(9) Uani 1 1 d . . . . .
H11B H 0.286260 0.915075 0.611312 0.095 Uiso 1 1 calc R U . . .
C12' C 0.1805(5) 1.0217(4) 0.6081(3) 0.168(3) Uani 1 1 d . . . . .
H12D H 0.118039 1.004221 0.640024 0.252 Uiso 1 1 calc R U . . .
H12E H 0.172181 1.081503 0.616288 0.252 Uiso 1 1 calc R U . . .
H12F H 0.188711 1.009485 0.556740 0.252 Uiso 1 1 calc R U . . .
C13' C 0.3749(6) 0.9951(7) 0.5825(3) 0.256(6) Uani 1 1 d . . . . .
H13D H 0.433522 0.962615 0.597044 0.384 Uiso 1 1 calc R U . . .
H13E H 0.386907 0.982430 0.530571 0.384 Uiso 1 1 calc R U . . .
H13F H 0.370377 1.054449 0.590119 0.384 Uiso 1 1 calc R U . . .
C14' C 0.2635(2) 0.80499(17) 0.70437(14) 0.0515(6) Uani 1 1 d . . . . .
C15' C 0.3743(2) 0.66153(17) 0.66179(15) 0.0566(6) Uani 1 1 d . . . . .
C16' C 0.3174(3) 0.6360(2) 0.62147(16) 0.0688(8) Uani 1 1 d . . . . .
H16B H 0.256525 0.672678 0.616552 0.083 Uiso 1 1 calc R U . . .
C17' C 0.3513(3) 0.5541(2) 0.58737(19) 0.0845(10) Uani 1 1 d . . . . .
H17B H 0.311932 0.536800 0.560175 0.101 Uiso 1 1 calc R U . . .
C18' C 0.4399(3) 0.4997(2) 0.5932(2) 0.0874(11) Uani 1 1 d . . . . .
H18B H 0.459732 0.445347 0.570841 0.105 Uiso 1 1 calc R U . . .
C19' C 0.5023(3) 0.5244(2) 0.63257(18) 0.0752(9) Uani 1 1 d . . . . .
C20' C 0.5961(3) 0.4728(2) 0.6411(2) 0.0913(12) Uani 1 1 d . . . . .
H20B H 0.620910 0.418110 0.619280 0.110 Uiso 1 1 calc R U . . .
C21' C 0.6506(3) 0.5021(2) 0.6807(2) 0.0933(12) Uani 1 1 d . . . . .
H21B H 0.712919 0.468359 0.686295 0.112 Uiso 1 1 calc R U . . .
C22' C 0.6106(3) 0.5846(2) 0.7131(2) 0.0836(10) Uani 1 1 d . . . . .
H22B H 0.648080 0.604219 0.740546 0.100 Uiso 1 1 calc R U . . .
C23' C 0.4689(2) 0.60681(18) 0.66766(16) 0.0615(7) Uani 1 1 d . . . . .
C24' C 0.0872(2) 0.7866(2) 0.92412(17) 0.0704(8) Uani 1 1 d . . . . .
C25' C 0.0727(3) 0.7073(2) 0.9161(2) 0.0844(10) Uani 1 1 d . . . . .
H25B H 0.078803 0.685865 0.869219 0.101 Uiso 1 1 calc R U . . .
C26' C 0.0491(3) 0.6588(2) 0.9776(2) 0.0894(11) Uani 1 1 d . . . . .
H26B H 0.040087 0.604467 0.970907 0.107 Uiso 1 1 calc R U . . .
C27' C 0.0383(2) 0.68700(19) 1.0486(2) 0.0719(8) Uani 1 1 d . . . . .
C28' C 0.0526(4) 0.7668(3) 1.0540(2) 0.1201(18) Uani 1 1 d . . . . .
H28B H 0.045687 0.788762 1.100937 0.144 Uiso 1 1 calc R U . . .
C29' C 0.0770(4) 0.8169(3) 0.9934(2) 0.1239(19) Uani 1 1 d . . . . .
H29B H 0.086358 0.871110 0.999927 0.149 Uiso 1 1 calc R U . . .
C30' C 0.0123(3) 0.6329(2) 1.1157(2) 0.0855(10) Uani 1 1 d D . . . .
C31' C 0.0175(10) 0.6752(6) 1.1880(4) 0.109(4) Uani 0.493(10) 1 d D U P A 1
H31D H 0.086842 0.688080 1.178160 0.164 Uiso 0.493(10) 1 calc R U P A 1
H31E H -0.037233 0.726524 1.202054 0.164 Uiso 0.493(10) 1 calc R U P A 1
H31F H 0.005948 0.636906 1.227930 0.164 Uiso 0.493(10) 1 calc R U P A 1
C31" C 0.1072(11) 0.6050(11) 1.1422(11) 0.179(8) Uani 0.507(10) 1 d D U P A 2
H31G H 0.088926 0.570788 1.184691 0.269 Uiso 0.507(10) 1 calc R U P A 2
H31H H 0.166050 0.572364 1.102705 0.269 Uiso 0.507(10) 1 calc R U P A 2
H31I H 0.127694 0.653806 1.156254 0.269 Uiso 0.507(10) 1 calc R U P A 2
C32' C -0.0945(8) 0.6123(11) 1.1294(9) 0.144(6) Uani 0.493(10) 1 d D U P A 1
H32D H -0.109394 0.577962 1.172091 0.217 Uiso 0.493(10) 1 calc R U P A 1
H32E H -0.149016 0.663784 1.138712 0.217 Uiso 0.493(10) 1 calc R U P A 1
H32F H -0.094152 0.581756 1.086199 0.217 Uiso 0.493(10) 1 calc R U P A 1
C32" C -0.0985(8) 0.6788(7) 1.1716(5) 0.135(5) Uani 0.507(10) 1 d D U P A 2
H32G H -0.150554 0.692396 1.145728 0.203 Uiso 0.507(10) 1 calc R U P A 2
H32H H -0.121899 0.642294 1.211399 0.203 Uiso 0.507(10) 1 calc R U P A 2
H32I H -0.091015 0.730044 1.192104 0.203 Uiso 0.507(10) 1 calc R U P A 2
C33' C 0.1046(9) 0.5531(7) 1.1000(7) 0.132(4) Uani 0.493(10) 1 d D U P A 1
H33D H 0.171597 0.569666 1.091526 0.198 Uiso 0.493(10) 1 calc R U P A 1
H33E H 0.092220 0.517969 1.142269 0.198 Uiso 0.493(10) 1 calc R U P A 1
H33F H 0.107344 0.521974 1.056401 0.198 Uiso 0.493(10) 1 calc R U P A 1
C33" C -0.0209(12) 0.5505(7) 1.0986(7) 0.131(4) Uani 0.507(10) 1 d D U P A 2
H33G H -0.082071 0.565564 1.081264 0.197 Uiso 0.507(10) 1 calc R U P A 2
H33H H 0.037960 0.515629 1.060670 0.197 Uiso 0.507(10) 1 calc R U P A 2
H33I H -0.039010 0.519787 1.143382 0.197 Uiso 0.507(10) 1 calc R U P A 2
C34' C 0.4346(3) 0.78574(17) 0.87756(17) 0.0641(7) Uani 1 1 d . . . . .
C35' C 0.5397(3) 0.7842(2) 0.83844(18) 0.0825(10) Uani 1 1 d . . . . .
H35B H 0.560402 0.791305 0.787115 0.099 Uiso 1 1 calc R U . . .
C36' C 0.6156(3) 0.7719(2) 0.87547(18) 0.0792(9) Uani 1 1 d . . . . .
H36B H 0.686614 0.772089 0.848324 0.095 Uiso 1 1 calc R U . . .
C37' C 0.5890(3) 0.75944(17) 0.95163(16) 0.0628(7) Uani 1 1 d . . . . .
C38' C 0.4819(3) 0.7600(2) 0.98821(17) 0.0733(8) Uani 1 1 d . . . . .
H38B H 0.460728 0.751305 1.039285 0.088 Uiso 1 1 calc R U . . .
C39' C 0.4049(3) 0.7728(2) 0.95239(17) 0.0727(8) Uani 1 1 d . . . . .
H39B H 0.333736 0.772652 0.979069 0.087 Uiso 1 1 calc R U . . .
C40' C 0.6734(3) 0.7425(2) 0.99120(18) 0.0738(8) Uani 1 1 d . . . . .
C41' C 0.7656(4) 0.7847(5) 0.9560(3) 0.152(2) Uani 1 1 d . . . . .
H41D H 0.816361 0.772007 0.983062 0.228 Uiso 1 1 calc R U . . .
H41E H 0.800403 0.763991 0.904862 0.228 Uiso 1 1 calc R U . . .
H41F H 0.738960 0.844920 0.957712 0.228 Uiso 1 1 calc R U . . .
C42' C 0.6268(4) 0.7750(4) 1.0737(2) 0.1213(16) Uani 1 1 d . . . . .
H42D H 0.567357 0.749936 1.098870 0.182 Uiso 1 1 calc R U . . .
H42E H 0.681408 0.759878 1.097335 0.182 Uiso 1 1 calc R U . . .
H42F H 0.602638 0.835595 1.076333 0.182 Uiso 1 1 calc R U . . .
C43' C 0.7136(6) 0.6467(3) 0.9905(4) 0.186(3) Uani 1 1 d . . . . .
H43D H 0.653697 0.620996 1.013086 0.279 Uiso 1 1 calc R U . . .
H43E H 0.748738 0.624651 0.939710 0.279 Uiso 1 1 calc R U . . .
H43F H 0.763455 0.634038 1.018146 0.279 Uiso 1 1 calc R U . . .
B3' B 0.3651(2) 0.9248(2) 0.74156(18) 0.0545(7) Uani 1 1 d . . . . .
H3' H 0.445908 0.897330 0.703031 0.065 Uiso 1 1 calc R U . . .
B4' B 0.3072(3) 0.8759(2) 0.82701(17) 0.0558(7) Uani 1 1 d . . . . .
B5' B 0.1626(3) 0.8961(2) 0.84336(18) 0.0638(8) Uani 1 1 d . . . . .
B6' B 0.1380(3) 0.9576(2) 0.7683(2) 0.0625(8) Uani 1 1 d . . . . .
H6' H 0.072909 0.951037 0.746798 0.075 Uiso 1 1 calc R U . . .
B7' B 0.3137(3) 1.0351(2) 0.7560(2) 0.0665(9) Uani 1 1 d . . . . .
H7' H 0.361573 1.080473 0.727536 0.080 Uiso 1 1 calc R U . . .
B8' B 0.3429(3) 0.9743(2) 0.8291(2) 0.0625(8) Uani 1 1 d . . . . .
H8' H 0.410448 0.979925 0.848383 0.075 Uiso 1 1 calc R U . . .
B9' B 0.2185(3) 0.9576(2) 0.89185(19) 0.0695(9) Uani 1 1 d . . . . .
H9' H 0.204469 0.952413 0.952371 0.083 Uiso 1 1 calc R U . . .
B10' B 0.1144(3) 1.0080(3) 0.8555(2) 0.0789(11) Uani 1 1 d . . . . .
H10' H 0.032473 1.035929 0.892130 0.095 Uiso 1 1 calc R U . . .
B11' B 0.1735(3) 1.0555(2) 0.7726(2) 0.0745(10) Uani 1 1 d . . . . .
H11' H 0.130503 1.113995 0.754983 0.089 Uiso 1 1 calc R U . . .
B12' B 0.2241(3) 1.0545(2) 0.8490(2) 0.0742(10) Uani 1 1 d . . . . .
H12' H 0.213909 1.112511 0.882246 0.089 Uiso 1 1 calc R U . . .
B3 B 0.8469(3) 0.1003(2) 0.70130(19) 0.0613(8) Uani 1 1 d . . . . .
H3 H 0.910710 0.113827 0.720978 0.074 Uiso 1 1 calc R U . . .
B4 B 0.8056(2) 0.1621(2) 0.63130(16) 0.0554(7) Uani 1 1 d . . . . .
B5 B 0.6622(2) 0.1664(2) 0.65232(17) 0.0535(7) Uani 1 1 d . . . . .
B6 B 0.6215(3) 0.1079(2) 0.73514(18) 0.0573(7) Uani 1 1 d . . . . .
H6 H 0.540742 0.126141 0.776550 0.069 Uiso 1 1 calc R U . . .
B7 B 0.8296(3) -0.0038(2) 0.6937(2) 0.0725(10) Uani 1 1 d . . . . .
H7 H 0.882985 -0.058941 0.707515 0.087 Uiso 1 1 calc R U . . .
B8 B 0.8733(3) 0.0537(2) 0.61250(19) 0.0665(9) Uani 1 1 d . . . . .
H8 H 0.955671 0.035385 0.573197 0.080 Uiso 1 1 calc R U . . .
B9 B 0.7592(3) 0.0944(2) 0.58204(18) 0.0602(8) Uani 1 1 d . . . . .
H9 H 0.767220 0.102901 0.522566 0.072 Uiso 1 1 calc R U . . .
B10 B 0.6466(3) 0.0614(2) 0.64549(19) 0.0619(8) Uani 1 1 d . . . . .
H10 H 0.581044 0.048305 0.627594 0.074 Uiso 1 1 calc R U . . .
B11 B 0.6908(3) 0.0007(2) 0.7133(2) 0.0693(9) Uani 1 1 d . . . . .
H11 H 0.654266 -0.051680 0.739439 0.083 Uiso 1 1 calc R U . . .
B12 B 0.7759(3) -0.0072(2) 0.6189(2) 0.0696(9) Uani 1 1 d . . . . .
H12 H 0.795093 -0.064822 0.582933 0.084 Uiso 1 1 calc R U . . .

loop_
_atom_site_aniso_label
_atom_site_aniso_U_11
_atom_site_aniso_U_22
_atom_site_aniso_U_33
_atom_site_aniso_U_23
_atom_site_aniso_U_13
_atom_site_aniso_U_12
O1' 0.0795(14) 0.0718(14) 0.1048(17) -0.0206(12) -0.0532(13) -0.0082(11)
O2' 0.1007(16) 0.0580(12) 0.0840(14) 0.0076(10) -0.0568(13) -0.0181(11)
O3' 0.1036(18) 0.119(2) 0.0650(13) 0.0020(13) -0.0058(12) -0.0709(16)
O1 0.0732(14) 0.0934(16) 0.0922(15) -0.0305(13) -0.0453(12) -0.0099(12)
O2 0.0816(14) 0.0801(14) 0.0519(11) -0.0056(9) -0.0106(9) -0.0428(11)
O3 0.0729(13) 0.0563(11) 0.0830(13) -0.0022(10) -0.0454(11) -0.0143(9)
N1 0.0532(13) 0.0657(15) 0.0661(14) -0.0152(11) -0.0227(11) -0.0134(11)
N2 0.0589(14) 0.0722(16) 0.0747(16) 0.0046(13) -0.0169(12) -0.0237(12)
N1' 0.0540(12) 0.0539(13) 0.0627(13) -0.0098(10) -0.0188(10) -0.0130(10)
N2' 0.0531(14) 0.0639(15) 0.0872(17) 0.0036(13) -0.0124(12) -0.0107(12)
C1 0.0464(13) 0.0581(15) 0.0509(13) -0.0035(11) -0.0178(11) -0.0166(11)
C2 0.0614(16) 0.0624(17) 0.0616(16) 0.0020(13) -0.0282(13) -0.0139(13)
C11 0.097(2) 0.089(2) 0.0622(18) 0.0106(16) -0.0340(17) -0.0256(19)
C12 0.126(4) 0.144(4) 0.085(3) 0.046(3) -0.042(3) -0.036(3)
C13 0.106(4) 0.332(9) 0.079(3) 0.034(4) -0.056(3) -0.040(4)
C14 0.0535(15) 0.0678(17) 0.0535(14) -0.0059(12) -0.0206(12) -0.0244(13)
C15 0.0670(18) 0.0631(17) 0.0625(16) -0.0089(13) -0.0183(14) -0.0224(14)
C16 0.086(2) 0.085(2) 0.094(2) -0.0301(19) -0.0351(19) -0.0149(19)
C17 0.120(3) 0.085(3) 0.111(3) -0.036(2) -0.052(3) -0.016(2)
C18 0.115(3) 0.073(2) 0.108(3) -0.030(2) -0.029(3) -0.010(2)
C19 0.083(2) 0.0589(19) 0.080(2) -0.0031(16) -0.0097(17) -0.0168(17)
C20 0.080(2) 0.066(2) 0.109(3) 0.002(2) -0.010(2) -0.0071(19)
C21 0.067(2) 0.079(3) 0.121(3) 0.017(2) -0.014(2) -0.0101(19)
C22 0.0582(19) 0.081(2) 0.106(3) 0.0133(19) -0.0216(17) -0.0213(17)
C23 0.0603(17) 0.0592(17) 0.0661(17) 0.0014(13) -0.0094(14) -0.0194(14)
C24 0.0630(16) 0.0500(15) 0.0649(16) 0.0028(12) -0.0348(13) -0.0162(12)
C25 0.077(2) 0.087(2) 0.0607(17) 0.0115(15) -0.0317(15) -0.0324(17)
C26 0.0627(17) 0.079(2) 0.078(2) 0.0131(16) -0.0295(15) -0.0262(15)
C27 0.081(2) 0.0520(16) 0.084(2) 0.0197(14) -0.0505(17) -0.0254(14)
C28 0.089(2) 0.101(3) 0.0622(18) 0.0200(17) -0.0384(17) -0.033(2)
C29 0.0678(18) 0.086(2) 0.0607(17) 0.0095(15) -0.0205(14) -0.0233(16)
C30 0.103(3) 0.078(2) 0.129(3) 0.033(2) -0.085(3) -0.037(2)
C31 0.225(6) 0.108(4) 0.230(7) -0.013(4) -0.188(6) -0.024(4)
C32 0.110(4) 0.209(6) 0.240(7) 0.108(5) -0.119(4) -0.081(4)
C33 0.139(4) 0.082(3) 0.154(4) 0.032(3) -0.102(3) -0.021(2)
C34 0.0471(14) 0.080(2) 0.0531(15) 0.0003(13) -0.0130(12) -0.0243(13)
C35 0.0666(19) 0.069(2) 0.0704(19) -0.0004(15) -0.0042(15) -0.0024(15)
C36 0.076(2) 0.076(2) 0.089(2) 0.0173(19) -0.0059(19) 0.0002(17)
C37 0.0517(16) 0.105(3) 0.0653(19) 0.0169(18) -0.0177(14) -0.0143(17)
C38 0.087(2) 0.115(3) 0.0577(18) -0.0086(19) -0.0027(16) -0.041(2)
C39 0.103(3) 0.087(2) 0.0627(19) -0.0106(17) -0.0039(17) -0.044(2)
C40 0.074(2) 0.144(4) 0.081(2) 0.043(2) -0.0188(19) -0.033(2)
C41 0.132(5) 0.355(13) 0.165(6) 0.128(8) 0.038(5) -0.023(6)
C42 0.259(9) 0.83(3) 0.200(7) 0.343(12) -0.187(7) -0.378(13)
C43 0.402(16) 0.291(12) 0.141(6) 0.086(7) -0.027(8) -0.218(12)
C1' 0.0404(12) 0.0510(14) 0.0513(13) -0.0014(11) -0.0144(10) -0.0123(10)
C2' 0.0637(16) 0.0495(15) 0.0634(16) 0.0052(12) -0.0267(13) -0.0150(12)
C11' 0.104(3) 0.081(2) 0.0638(18) 0.0147(16) -0.0392(18) -0.0284(19)
C12' 0.208(6) 0.181(6) 0.096(3) -0.009(3) -0.091(4) 0.060(5)
C13' 0.214(7) 0.552(17) 0.065(3) 0.064(6) -0.037(4) -0.229(10)
C14' 0.0452(13) 0.0544(15) 0.0559(14) -0.0029(11) -0.0148(11) -0.0146(12)
C15' 0.0537(15) 0.0511(15) 0.0575(15) -0.0061(12) -0.0025(12) -0.0180(12)
C16' 0.0732(19) 0.0642(18) 0.0660(17) -0.0111(14) -0.0124(15) -0.0226(15)
C17' 0.099(3) 0.072(2) 0.079(2) -0.0191(17) -0.0127(19) -0.032(2)
C18' 0.106(3) 0.058(2) 0.081(2) -0.0164(16) 0.001(2) -0.026(2)
C19' 0.070(2) 0.0553(18) 0.076(2) -0.0044(15) 0.0092(16) -0.0117(15)
C20' 0.082(2) 0.0565(19) 0.102(3) 0.0027(18) 0.013(2) -0.0103(18)
C21' 0.062(2) 0.074(2) 0.115(3) 0.017(2) 0.002(2) -0.0009(18)
C22' 0.0598(19) 0.076(2) 0.108(3) 0.0117(19) -0.0174(18) -0.0144(17)
C23' 0.0554(16) 0.0552(16) 0.0643(16) -0.0006(13) -0.0008(13) -0.0194(13)
C24' 0.0558(16) 0.076(2) 0.0668(18) -0.0108(15) 0.0058(13) -0.0251(15)
C25' 0.089(2) 0.085(2) 0.086(2) -0.0100(19) -0.0260(19) -0.0354(19)
C26' 0.100(3) 0.062(2) 0.115(3) -0.003(2) -0.040(2) -0.0267(19)
C27' 0.0514(16) 0.0593(18) 0.094(2) -0.0010(16) -0.0091(15) -0.0102(13)
C28' 0.189(5) 0.082(3) 0.068(2) -0.0134(19) 0.013(3) -0.066(3)
C29' 0.204(5) 0.082(3) 0.063(2) -0.0170(18) 0.019(3) -0.074(3)
C30' 0.083(2) 0.075(2) 0.109(3) 0.022(2) -0.039(2) -0.0269(18)
C31' 0.131(9) 0.105(7) 0.093(6) 0.028(5) -0.020(5) -0.055(6)
C31" 0.172(12) 0.199(17) 0.245(19) 0.089(15) -0.148(14) -0.088(12)
C32' 0.094(7) 0.170(14) 0.195(14) 0.101(12) -0.057(9) -0.075(9)
C32" 0.174(11) 0.115(8) 0.092(6) 0.035(5) 0.007(7) -0.055(8)
C33' 0.132(9) 0.102(8) 0.172(11) 0.030(7) -0.084(8) 0.006(7)
C33" 0.148(11) 0.115(8) 0.170(10) 0.058(7) -0.075(9) -0.082(8)
C34' 0.086(2) 0.0480(15) 0.0656(17) 0.0060(13) -0.0376(16) -0.0103(14)
C35' 0.094(3) 0.103(3) 0.0543(17) 0.0141(17) -0.0310(17) -0.020(2)
C36' 0.078(2) 0.095(2) 0.0624(18) 0.0115(17) -0.0238(16) -0.0134(18)
C37' 0.079(2) 0.0512(16) 0.0573(16) 0.0031(12) -0.0299(15) -0.0020(14)
C38' 0.082(2) 0.085(2) 0.0507(15) 0.0114(14) -0.0247(15) -0.0108(17)
C39' 0.075(2) 0.076(2) 0.0656(18) 0.0041(15) -0.0260(15) -0.0085(16)
C40' 0.085(2) 0.0681(19) 0.0707(19) 0.0028(15) -0.0381(17) -0.0029(16)
C41' 0.105(3) 0.257(7) 0.127(4) 0.061(4) -0.067(3) -0.066(4)
C42' 0.127(4) 0.167(5) 0.086(3) -0.007(3) -0.057(3) -0.032(3)
C43' 0.262(7) 0.086(3) 0.271(8) -0.028(4) -0.219(7) 0.041(4)
B3' 0.0448(15) 0.0604(18) 0.0642(18) 0.0035(14) -0.0203(13) -0.0195(13)
B4' 0.0645(19) 0.0527(17) 0.0569(17) 0.0019(13) -0.0265(15) -0.0161(14)
B5' 0.0585(18) 0.074(2) 0.0547(17) -0.0103(15) -0.0038(14) -0.0258(16)
B6' 0.0476(16) 0.063(2) 0.075(2) -0.0145(16) -0.0210(15) -0.0026(14)
B7' 0.079(2) 0.0562(19) 0.078(2) 0.0057(16) -0.0354(18) -0.0266(17)
B8' 0.0643(19) 0.0612(19) 0.073(2) -0.0035(16) -0.0327(16) -0.0209(16)
B9' 0.080(2) 0.078(2) 0.0531(18) -0.0104(16) -0.0200(16) -0.0243(19)
B10' 0.059(2) 0.087(3) 0.082(2) -0.034(2) -0.0150(18) -0.0042(18)
B11' 0.081(2) 0.055(2) 0.093(3) -0.0109(18) -0.044(2) 0.0004(17)
B12' 0.083(2) 0.059(2) 0.086(2) -0.0188(18) -0.036(2) -0.0100(18)
B3 0.0480(16) 0.073(2) 0.0642(19) -0.0103(16) -0.0215(14) -0.0090(15)
B4 0.0547(17) 0.0661(19) 0.0485(15) -0.0071(14) -0.0147(13) -0.0213(15)
B5 0.0560(17) 0.0612(19) 0.0529(16) -0.0014(13) -0.0249(13) -0.0212(14)
B6 0.0537(17) 0.0631(19) 0.0622(18) 0.0012(14) -0.0216(14) -0.0231(14)
B7 0.078(2) 0.066(2) 0.077(2) -0.0090(18) -0.0389(19) -0.0024(18)
B8 0.0589(19) 0.073(2) 0.0633(19) -0.0159(16) -0.0175(15) -0.0077(16)
B9 0.069(2) 0.0624(19) 0.0554(17) -0.0089(14) -0.0251(15) -0.0180(16)
B10 0.070(2) 0.0601(19) 0.069(2) -0.0030(15) -0.0334(16) -0.0245(16)
B11 0.086(2) 0.059(2) 0.073(2) 0.0027(16) -0.0329(19) -0.0251(18)
B12 0.082(2) 0.060(2) 0.074(2) -0.0098(16) -0.0346(19) -0.0145(17)

loop_
_atom_type_symbol
_atom_type_description
_atom_type_scat_dispersion_real
_atom_type_scat_dispersion_imag
_atom_type_scat_source
C C 0.0033 0.0016 'International Tables Vol C Tables 4.2.6.8 and 6.1.1.4'
H H 0.0000 0.0000 'International Tables Vol C Tables 4.2.6.8 and 6.1.1.4'
B B 0.0013 0.0007 'International Tables Vol C Tables 4.2.6.8 and 6.1.1.4'
N N 0.0061 0.0033 'International Tables Vol C Tables 4.2.6.8 and 6.1.1.4'
O O 0.0106 0.0060 'International Tables Vol C Tables 4.2.6.8 and 6.1.1.4'

loop_
_geom_angle_atom_site_label_1
_geom_angle_atom_site_label_2
_geom_angle_atom_site_label_3
_geom_angle
_geom_angle_site_symmetry_1
_geom_angle_site_symmetry_3
_geom_angle_publ_flag
B4' O2' C34' 120.2(2) . . ?
C24' O3' B5' 128.4(3) . . ?
C34 O2 B4 126.6(2) . . ?
C24 O3 B5 121.5(2) . . ?
C14 N1 C15 127.3(2) . . ?
C22 N2 C23 117.5(3) . . ?
C14' N1' C15' 127.2(2) . . ?
C22' N2' C23' 117.2(3) . . ?
C14 C1 C2 116.5(2) . . ?
C14 C1 B3 114.5(2) . . ?
C2 C1 B3 61.08(18) . . ?
C14 C1 B6 119.3(2) . . ?
C2 C1 B6 60.71(17) . . ?
B3 C1 B6 112.8(2) . . ?
C14 C1 B5 123.2(2) . . ?
C2 C1 B5 111.56(19) . . ?
B3 C1 B5 114.2(2) . . ?
B6 C1 B5 62.83(16) . . ?
C14 C1 B4 119.5(2) . . ?
C2 C1 B4 111.8(2) . . ?
B3 C1 B4 62.40(18) . . ?
B6 C1 B4 115.0(2) . . ?
B5 C1 B4 63.46(17) . . ?
C11 C2 C1 118.0(2) . . ?
C11 C2 B7 124.6(3) . . ?
C1 C2 B7 108.8(2) . . ?
C11 C2 B11 122.0(3) . . ?
C1 C2 B11 108.7(2) . . ?
B7 C2 B11 62.2(2) . . ?
C11 C2 B6 115.4(2) . . ?
C1 C2 B6 60.26(16) . . ?
B7 C2 B6 112.6(2) . . ?
B11 C2 B6 61.74(19) . . ?
C11 C2 B3 120.0(2) . . ?
C1 C2 B3 60.01(17) . . ?
B7 C2 B3 61.6(2) . . ?
B11 C2 B3 112.0(2) . . ?
B6 C2 B3 111.6(2) . . ?
C12 C11 C13 111.2(4) . . ?
C12 C11 C2 114.2(3) . . ?
C13 C11 C2 112.7(3) . . ?
O1 C14 N1 126.1(3) . . ?
O1 C14 C1 119.2(3) . . ?
N1 C14 C1 114.7(2) . . ?
C16 C15 N1 124.3(3) . . ?
C16 C15 C23 120.6(3) . . ?
N1 C15 C23 115.0(2) . . ?
C15 C16 C17 118.8(4) . . ?
C18 C17 C16 121.7(4) . . ?
C17 C18 C19 121.0(3) . . ?
C18 C19 C20 124.7(3) . . ?
C18 C19 C23 118.6(3) . . ?
C20 C19 C23 116.7(3) . . ?
C21 C20 C19 120.1(4) . . ?
C20 C21 C22 119.0(4) . . ?
N2 C22 C21 123.8(4) . . ?
N2 C23 C15 117.9(3) . . ?
N2 C23 C19 122.9(3) . . ?
C15 C23 C19 119.2(3) . . ?
C29 C24 C25 119.7(3) . . ?
C29 C24 O3 120.3(3) . . ?
C25 C24 O3 119.9(2) . . ?
C24 C25 C26 119.6(3) . . ?
C27 C26 C25 121.8(3) . . ?
C28 C27 C26 116.6(3) . . ?
C28 C27 C30 120.9(3) . . ?
C26 C27 C30 122.5(3) . . ?
C29 C28 C27 122.5(3) . . ?
C24 C29 C28 119.9(3) . . ?
C32 C30 C31 109.6(4) . . ?
C32 C30 C33 109.6(4) . . ?
C31 C30 C33 107.5(4) . . ?
C32 C30 C27 112.4(3) . . ?
C31 C30 C27 109.9(3) . . ?
C33 C30 C27 107.8(3) . . ?
C35 C34 C39 118.4(3) . . ?
C35 C34 O2 116.8(3) . . ?
C39 C34 O2 124.7(3) . . ?
C34 C35 C36 120.5(3) . . ?
C37 C36 C35 122.3(4) . . ?
C36 C37 C38 116.0(3) . . ?
C36 C37 C40 122.4(4) . . ?
C38 C37 C40 121.6(4) . . ?
C37 C38 C39 122.7(3) . . ?
C34 C39 C38 120.0(3) . . ?
C42 C40 C41 118.1(7) . . ?
C42 C40 C37 113.3(4) . . ?
C41 C40 C37 110.9(4) . . ?
C42 C40 C43 109.3(7) . . ?
C41 C40 C43 91.6(6) . . ?
C37 C40 C43 111.5(4) . . ?
C14' C1' C2' 116.7(2) . . ?
C14' C1' B3' 120.3(2) . . ?
C2' C1' B3' 61.25(16) . . ?
C14' C1' B6' 113.6(2) . . ?
C2' C1' B6' 60.81(17) . . ?
B3' C1' B6' 113.1(2) . . ?
C14' C1' B4' 123.5(2) . . ?
C2' C1' B4' 112.02(19) . . ?
B3' C1' B4' 63.12(17) . . ?
B6' C1' B4' 114.1(2) . . ?
C14' C1' B5' 118.3(2) . . ?
C2' C1' B5' 111.7(2) . . ?
B3' C1' B5' 115.4(2) . . ?
B6' C1' B5' 62.15(19) . . ?
B4' C1' B5' 63.46(18) . . ?
C11' C2' C1' 117.8(2) . . ?
C11' C2' B7' 123.4(2) . . ?
C1' C2' B7' 108.7(2) . . ?
C11' C2' B11' 123.3(2) . . ?
C1' C2' B11' 109.1(2) . . ?
B7' C2' B11' 62.1(2) . . ?
C11' C2' B6' 117.4(2) . . ?
C1' C2' B6' 60.61(17) . . ?
B7' C2' B6' 112.4(2) . . ?
B11' C2' B6' 61.7(2) . . ?
C11' C2' B3' 117.5(2) . . ?
C1' C2' B3' 60.16(15) . . ?
B7' C2' B3' 61.64(18) . . ?
B11' C2' B3' 112.4(2) . . ?
B6' C2' B3' 112.0(2) . . ?
C13' C11' C12' 114.3(5) . . ?
C13' C11' C2' 115.4(3) . . ?
C12' C11' C2' 111.6(3) . . ?
O1' C14' N1' 125.3(2) . . ?
O1' C14' C1' 120.7(2) . . ?
N1' C14' C1' 114.0(2) . . ?
C16' C15' N1' 125.3(3) . . ?
C16' C15' C23' 120.4(3) . . ?
N1' C15' C23' 114.3(2) . . ?
C15' C16' C17' 119.6(3) . . ?
C18' C17' C16' 121.5(3) . . ?
C17' C18' C19' 120.6(3) . . ?
C18' C19' C20' 124.8(3) . . ?
C18' C19' C23' 118.6(3) . . ?
C20' C19' C23' 116.6(3) . . ?
C21' C20' C19' 120.6(3) . . ?
C20' C21' C22' 118.2(4) . . ?
N2' C22' C21' 124.4(4) . . ?
N2' C23' C19' 123.0(3) . . ?
N2' C23' C15' 117.7(3) . . ?
C19' C23' C15' 119.2(3) . . ?
C25' C24' C29' 119.0(3) . . ?
C25' C24' O3' 116.4(3) . . ?
C29' C24' O3' 124.5(3) . . ?
C24' C25' C26' 119.8(3) . . ?
C25' C26' C27' 123.0(3) . . ?
C28' C27' C26' 115.2(3) . . ?
C28' C27' C30' 122.4(3) . . ?
C26' C27' C30' 122.4(3) . . ?
C27' C28' C29' 123.2(4) . . ?
C24' C29' C28' 119.8(3) . . ?
C32' C30' C27' 110.8(5) . . ?
C31" C30' C27' 110.9(6) . . ?
C32' C30' C33' 112.7(9) . . ?
C27' C30' C33' 107.0(5) . . ?
C31" C30' C32" 120.1(10) . . ?
C27' C30' C32" 107.6(4) . . ?
C31" C30' C33" 106.6(8) . . ?
C27' C30' C33" 113.0(5) . . ?
C32" C30' C33" 98.0(7) . . ?
C32' C30' C31' 110.5(8) . . ?
C27' C30' C31' 112.4(4) . . ?
C33' C30' C31' 103.2(7) . . ?
C39' C34' C35' 120.0(3) . . ?
C39' C34' O2' 119.7(3) . . ?
C35' C34' O2' 120.2(3) . . ?
C34' C35' C36' 119.8(3) . . ?
C37' C36' C35' 122.2(3) . . ?
C38' C37' C36' 115.6(3) . . ?
C38' C37' C40' 122.5(3) . . ?
C36' C37' C40' 121.8(3) . . ?
C37' C38' C39' 123.1(3) . . ?
C34' C39' C38' 119.2(3) . . ?
C41' C40' C37' 112.9(3) . . ?
C41' C40' C43' 110.7(5) . . ?
C37' C40' C43' 107.7(3) . . ?
C41' C40' C42' 106.1(4) . . ?
C37' C40' C42' 112.2(3) . . ?
C43' C40' C42' 107.1(4) . . ?
C1' B3' C2' 58.59(15) . . ?
C1' B3' B8' 104.8(2) . . ?
C2' B3' B8' 105.9(2) . . ?
C1' B3' B7' 105.2(2) . . ?
C2' B3' B7' 58.69(17) . . ?
B8' B3' B7' 60.34(19) . . ?
C1' B3' B4' 58.94(16) . . ?
C2' B3' B4' 106.6(2) . . ?
B8' B3' B4' 59.43(18) . . ?
B7' B3' B4' 107.9(2) . . ?
O2' B4' C1' 116.1(2) . . ?
O2' B4' B8' 130.0(3) . . ?
C1' B4' B8' 103.8(2) . . ?
O2' B4' B9' 129.3(3) . . ?
C1' B4' B9' 104.0(2) . . ?
B8' B4' B9' 60.8(2) . . ?
O2' B4' B3' 119.6(3) . . ?
C1' B4' B3' 57.94(15) . . ?
B8' B4' B3' 59.20(18) . . ?
B9' B4' B3' 107.3(2) . . ?
O2' B4' B5' 117.7(2) . . ?
C1' B4' B5' 58.59(16) . . ?
B8' B4' B5' 108.2(2) . . ?
B9' B4' B5' 59.62(19) . . ?
B3' B4' B5' 107.1(2) . . ?
O3' B5' C1' 112.9(2) . . ?
O3' B5' B10' 129.5(3) . . ?
C1' B5' B10' 103.3(2) . . ?
O3' B5' B6' 113.4(3) . . ?
C1' B5' B6' 58.31(17) . . ?
B10' B5' B6' 59.1(2) . . ?
O3' B5' B9' 136.3(3) . . ?
C1' B5' B9' 102.7(2) . . ?
B10' B5' B9' 60.0(2) . . ?
B6' B5' B9' 106.5(2) . . ?
O3' B5' B4' 122.1(3) . . ?
C1' B5' B4' 57.95(16) . . ?
B10' B5' B4' 106.5(2) . . ?
B6' B5' B4' 106.5(2) . . ?
B9' B5' B4' 58.64(19) . . ?
C1' B6' C2' 58.57(16) . . ?
C1' B6' B10' 105.2(2) . . ?
C2' B6' B10' 106.0(2) . . ?
C1' B6' B11' 105.3(2) . . ?
C2' B6' B11' 58.9(2) . . ?
B10' B6' B11' 59.9(2) . . ?
C1' B6' B5' 59.54(17) . . ?
C2' B6' B5' 107.7(2) . . ?
B10' B6' B5' 60.2(2) . . ?
B11' B6' B5' 108.9(2) . . ?
C2' B7' B3' 59.68(17) . . ?
C2' B7' B11' 59.01(19) . . ?
B3' B7' B11' 108.3(2) . . ?
C2' B7' B8' 106.3(2) . . ?
B3' B7' B8' 59.81(18) . . ?
B11' B7' B8' 108.3(3) . . ?
C2' B7' B12' 105.8(2) . . ?
B3' B7' B12' 107.5(2) . . ?
B11' B7' B12' 60.2(2) . . ?
B8' B7' B12' 59.8(2) . . ?
B3' B8' B12' 107.9(2) . . ?
B3' B8' B4' 61.37(17) . . ?
B12' B8' B4' 107.7(2) . . ?
B3' B8' B7' 59.85(19) . . ?
B12' B8' B7' 60.2(2) . . ?
B4' B8' B7' 109.1(2) . . ?
B3' B8' B9' 108.2(2) . . ?
B12' B8' B9' 59.1(2) . . ?
B4' B8' B9' 59.70(19) . . ?
B7' B8' B9' 107.5(2) . . ?
B12' B9' B4' 108.2(2) . . ?
B12' B9' B10' 60.0(2) . . ?
B4' B9' B10' 108.8(2) . . ?
B12' B9' B5' 108.5(3) . . ?
B4' B9' B5' 61.74(19) . . ?
B10' B9' B5' 59.8(2) . . ?
B12' B9' B8' 59.8(2) . . ?
B4' B9' B8' 59.52(19) . . ?
B10' B9' B8' 107.6(3) . . ?
B5' B9' B8' 108.9(2) . . ?
B6' B10' B11' 60.2(2) . . ?
B6' B10' B12' 108.0(3) . . ?
B11' B10' B12' 60.5(2) . . ?
B6' B10' B5' 60.7(2) . . ?
B11' B10' B5' 109.4(2) . . ?
B12' B10' B5' 108.3(3) . . ?
B6' B10' B9' 107.9(2) . . ?
B11' B10' B9' 108.1(3) . . ?
B12' B10' B9' 59.1(2) . . ?
B5' B10' B9' 60.3(2) . . ?
C2' B11' B10' 106.4(3) . . ?
C2' B11' B6' 59.39(18) . . ?
B10' B11' B6' 59.9(2) . . ?
C2' B11' B7' 58.89(19) . . ?
B10' B11' B7' 108.5(3) . . ?
B6' B11' B7' 107.9(2) . . ?
C2' B11' B12' 105.6(2) . . ?
B10' B11' B12' 60.0(2) . . ?
B6' B11' B12' 107.4(3) . . ?
B7' B11' B12' 60.1(2) . . ?
B9' B12' B8' 61.1(2) . . ?
B9' B12' B10' 60.9(2) . . ?
B8' B12' B10' 109.3(3) . . ?
B9' B12' B7' 109.0(2) . . ?
B8' B12' B7' 60.0(2) . . ?
B10' B12' B7' 107.7(2) . . ?
B9' B12' B11' 108.6(3) . . ?
B8' B12' B11' 108.1(2) . . ?
B10' B12' B11' 59.5(2) . . ?
B7' B12' B11' 59.7(2) . . ?
C1 B3 C2 58.91(16) . . ?
C1 B3 B8 105.4(2) . . ?
C2 B3 B8 106.3(2) . . ?
C1 B3 B7 105.4(2) . . ?
C2 B3 B7 58.3(2) . . ?
B8 B3 B7 60.7(2) . . ?
C1 B3 B4 59.32(17) . . ?
C2 B3 B4 107.6(2) . . ?
B8 B3 B4 60.23(19) . . ?
B7 B3 B4 109.2(2) . . ?
O2 B4 C1 113.0(2) . . ?
O2 B4 B9 132.8(3) . . ?
C1 B4 B9 103.1(2) . . ?
O2 B4 B8 132.3(3) . . ?
C1 B4 B8 103.5(2) . . ?
B9 B4 B8 60.62(19) . . ?
O2 B4 B3 117.7(2) . . ?
C1 B4 B3 58.28(16) . . ?
B9 B4 B3 106.6(2) . . ?
B8 B4 B3 58.73(18) . . ?
O2 B4 B5 117.8(3) . . ?
C1 B4 B5 58.19(15) . . ?
B9 B4 B5 58.75(17) . . ?
B8 B4 B5 107.1(2) . . ?
B3 B4 B5 106.6(2) . . ?
O3 B5 C1 115.8(2) . . ?
O3 B5 B10 130.7(2) . . ?
C1 B5 B10 103.9(2) . . ?
O3 B5 B9 129.5(2) . . ?
C1 B5 B9 103.6(2) . . ?
B10 B5 B9 60.58(19) . . ?
O3 B5 B6 119.7(2) . . ?
C1 B5 B6 58.21(15) . . ?
B10 B5 B6 59.32(18) . . ?
B9 B5 B6 107.3(2) . . ?
O3 B5 B4 117.5(2) . . ?
C1 B5 B4 58.35(15) . . ?
B10 B5 B4 107.6(2) . . ?
B9 B5 B4 59.22(17) . . ?
B6 B5 B4 107.0(2) . . ?
C1 B6 C2 59.03(16) . . ?
C1 B6 B10 104.5(2) . . ?
C2 B6 B10 105.8(2) . . ?
C1 B6 B11 105.4(2) . . ?
C2 B6 B11 58.85(18) . . ?
B10 B6 B11 59.93(19) . . ?
C1 B6 B5 58.95(15) . . ?
C2 B6 B5 107.1(2) . . ?
B10 B6 B5 59.40(18) . . ?
B11 B6 B5 108.0(2) . . ?
C2 B7 B3 60.03(19) . . ?
C2 B7 B11 59.24(19) . . ?
B3 B7 B11 108.4(2) . . ?
C2 B7 B8 106.5(3) . . ?
B3 B7 B8 59.2(2) . . ?
B11 B7 B8 108.3(3) . . ?
C2 B7 B12 105.9(2) . . ?
B3 B7 B12 107.1(3) . . ?
B11 B7 B12 59.9(2) . . ?
B8 B7 B12 59.9(2) . . ?
B3 B8 B7 60.1(2) . . ?
B3 B8 B12 108.0(3) . . ?
B7 B8 B12 60.2(2) . . ?
B3 B8 B4 61.04(19) . . ?
B7 B8 B4 109.3(2) . . ?
B12 B8 B4 108.1(2) . . ?
B3 B8 B9 107.7(2) . . ?
B7 B8 B9 107.6(2) . . ?
B12 B8 B9 59.35(19) . . ?
B4 B8 B9 59.69(18) . . ?
B12 B9 B5 108.4(2) . . ?
B12 B9 B4 108.5(2) . . ?
B5 B9 B4 62.03(17) . . ?
B12 B9 B10 59.8(2) . . ?
B5 B9 B10 59.71(18) . . ?
B4 B9 B10 109.2(2) . . ?
B12 B9 B8 59.8(2) . . ?
B5 B9 B8 109.0(2) . . ?
B4 B9 B8 59.69(18) . . ?
B10 B9 B8 107.5(2) . . ?
B11 B10 B6 60.10(19) . . ?
B11 B10 B5 109.6(2) . . ?
B6 B10 B5 61.29(17) . . ?
B11 B10 B12 60.2(2) . . ?
B6 B10 B12 108.0(2) . . ?
B5 B10 B12 108.2(2) . . ?
B11 B10 B9 108.1(2) . . ?
B6 B10 B9 108.1(2) . . ?
B5 B10 B9 59.71(18) . . ?
B12 B10 B9 59.6(2) . . ?
C2 B11 B10 106.2(2) . . ?
C2 B11 B6 59.42(17) . . ?
B10 B11 B6 59.97(19) . . ?
C2 B11 B7 58.58(19) . . ?
B10 B11 B7 108.5(3) . . ?
B6 B11 B7 107.8(2) . . ?
C2 B11 B12 105.7(2) . . ?
B10 B11 B12 60.1(2) . . ?
B6 B11 B12 107.8(2) . . ?
B7 B11 B12 60.4(2) . . ?
B9 B12 B10 60.5(2) . . ?
B9 B12 B11 108.5(3) . . ?
B10 B12 B11 59.8(2) . . ?
B9 B12 B8 60.8(2) . . ?
B10 B12 B8 108.8(2) . . ?
B11 B12 B8 108.0(2) . . ?
B9 B12 B7 108.5(2) . . ?
B10 B12 B7 107.7(2) . . ?
B11 B12 B7 59.7(2) . . ?
B8 B12 B7 59.9(2) . . ?

loop_
_geom_bond_atom_site_label_1
_geom_bond_atom_site_label_2
_geom_bond_distance
_geom_bond_site_symmetry_2
_geom_bond_publ_flag
O1' C14' 1.202(3) . ?
O2' B4' 1.393(4) . ?
O2' C34' 1.398(3) . ?
O3' C24' 1.377(4) . ?
O3' B5' 1.380(4) . ?
O1 C14 1.208(3) . ?
O2 C34 1.377(3) . ?
O2 B4 1.388(4) . ?
O3 C24 1.389(3) . ?
O3 B5 1.391(4) . ?
N1 C14 1.333(3) . ?
N1 C15 1.416(4) . ?
N2 C22 1.315(4) . ?
N2 C23 1.348(4) . ?
N1' C14' 1.335(3) . ?
N1' C15' 1.417(3) . ?
N2' C22' 1.319(4) . ?
N2' C23' 1.355(4) . ?
C1 C14 1.539(4) . ?
C1 C2 1.700(4) . ?
C1 B3 1.719(4) . ?
C1 B6 1.722(4) . ?
C1 B5 1.735(4) . ?
C1 B4 1.738(4) . ?
C2 C11 1.541(4) . ?
C2 B7 1.707(5) . ?
C2 B11 1.719(4) . ?
C2 B6 1.729(4) . ?
C2 B3 1.738(4) . ?
C11 C12 1.488(5) . ?
C11 C13 1.494(5) . ?
C15 C16 1.370(4) . ?
C15 C23 1.419(4) . ?
C16 C17 1.414(5) . ?
C17 C18 1.345(6) . ?
C18 C19 1.401(5) . ?
C19 C20 1.402(5) . ?
C19 C23 1.420(4) . ?
C20 C21 1.347(6) . ?
C21 C22 1.400(5) . ?
C24 C29 1.361(4) . ?
C24 C25 1.369(4) . ?
C25 C26 1.380(4) . ?
C26 C27 1.380(4) . ?
C27 C28 1.370(5) . ?
C27 C30 1.535(4) . ?
C28 C29 1.369(4) . ?
C30 C32 1.504(7) . ?
C30 C31 1.525(7) . ?
C30 C33 1.534(5) . ?
C34 C35 1.364(4) . ?
C34 C39 1.375(4) . ?
C35 C36 1.383(5) . ?
C36 C37 1.370(5) . ?
C37 C38 1.372(5) . ?
C37 C40 1.528(5) . ?
C38 C39 1.379(5) . ?
C40 C42 1.383(6) . ?
C40 C41 1.465(8) . ?
C40 C43 1.534(9) . ?
C1' C14' 1.537(3) . ?
C1' C2' 1.683(4) . ?
C1' B3' 1.710(4) . ?
C1' B6' 1.718(4) . ?
C1' B4' 1.729(4) . ?
C1' B5' 1.741(4) . ?
C2' C11' 1.548(4) . ?
C2' B7' 1.711(4) . ?
C2' B11' 1.713(5) . ?
C2' B6' 1.722(4) . ?
C2' B3' 1.729(4) . ?
C11' C13' 1.401(7) . ?
C11' C12' 1.507(6) . ?
C15' C16' 1.361(4) . ?
C15' C23' 1.418(4) . ?
C16' C17' 1.404(4) . ?
C17' C18' 1.352(5) . ?
C18' C19' 1.404(5) . ?
C19' C20' 1.406(5) . ?
C19' C23' 1.417(4) . ?
C20' C21' 1.356(6) . ?
C21' C22' 1.400(5) . ?
C24' C25' 1.358(5) . ?
C24' C29' 1.361(5) . ?
C25' C26' 1.376(5) . ?
C26' C27' 1.377(5) . ?
C27' C28' 1.357(5) . ?
C27' C30' 1.513(5) . ?
C28' C29' 1.380(5) . ?
C30' C32' 1.486(7) . ?
C30' C31" 1.492(8) . ?
C30' C33' 1.543(7) . ?
C30' C32" 1.562(8) . ?
C30' C33" 1.565(7) . ?
C30' C31' 1.567(7) . ?
C34' C39' 1.363(4) . ?
C34' C35' 1.366(5) . ?
C35' C36' 1.387(5) . ?
C36' C37' 1.386(4) . ?
C37' C38' 1.383(4) . ?
C37' C40' 1.521(4) . ?
C38' C39' 1.384(4) . ?
C40' C41' 1.506(6) . ?
C40' C43' 1.526(5) . ?
C40' C42' 1.537(5) . ?
B3' B8' 1.762(5) . ?
B3' B7' 1.762(5) . ?
B3' B4' 1.800(4) . ?
B4' B8' 1.766(4) . ?
B4' B9' 1.769(5) . ?
B4' B5' 1.825(5) . ?
B5' B10' 1.778(6) . ?
B5' B6' 1.786(5) . ?
B5' B9' 1.787(5) . ?
B6' B10' 1.757(5) . ?
B6' B11' 1.761(5) . ?
B7' B11' 1.766(5) . ?
B7' B8' 1.771(5) . ?
B7' B12' 1.773(6) . ?
B8' B12' 1.766(5) . ?
B8' B9' 1.788(5) . ?
B9' B12' 1.752(6) . ?
B9' B10' 1.782(6) . ?
B10' B11' 1.757(6) . ?
B10' B12' 1.767(6) . ?
B11' B12' 1.776(5) . ?
B3 B8 1.750(5) . ?
B3 B7 1.765(5) . ?
B3 B4 1.791(5) . ?
B4 B9 1.777(4) . ?
B4 B8 1.777(5) . ?
B4 B5 1.827(4) . ?
B5 B10 1.768(4) . ?
B5 B9 1.768(5) . ?
B5 B6 1.802(4) . ?
B6 B10 1.767(4) . ?
B6 B11 1.769(5) . ?
B7 B11 1.769(5) . ?
B7 B8 1.775(6) . ?
B7 B12 1.781(5) . ?
B8 B12 1.777(5) . ?
B8 B9 1.794(5) . ?
B9 B12 1.768(5) . ?
B9 B10 1.784(5) . ?
B10 B11 1.766(5) . ?
B10 B12 1.772(5) . ?
B11 B12 1.774(5) . ?
